data_4508953
loop_
_publ_author_name
'Lu, Jianjiang'
'Kochi, Jay K.'

_publ_section_title
;
 Charge-Modulated Associates of Anionic Donors with Cationic \p-Acceptors:
 Crystal Structures of Ternary Synthons Leading to Molecular Wires
;
_journal_issue 1
_journal_name_full 'Crystal Growth &amp; Design'
_journal_page_first 291
_journal_paper_doi 10.1021/cg800465e
_journal_volume 9
_journal_year 2009
_chemical_formula_moiety 'C8 H14 N2, 2(Cl O4)'
_chemical_formula_sum 'C8 H14 Cl2 N2 O8'
_chemical_formula_weight 337.11
_chemical_name_systematic
; 
 ? 
;
_space_group_IT_number 61
_symmetry_cell_setting orthorhombic
_symmetry_space_group_name_Hall '-P 2ac 2ab'
_symmetry_space_group_name_H-M 'P b c a'
_atom_sites_solution_hydrogens geom
_atom_sites_solution_primary direct
_atom_sites_solution_secondary difmap
_audit_creation_method SHELXL-97
_cell_angle_alpha 90.00
_cell_angle_beta 90.00
_cell_angle_gamma 90.00
_cell_formula_units_Z 4
_cell_length_a 10.962(12)
_cell_length_b 9.790(12)
_cell_length_c 12.700(12)
_cell_measurement_temperature 173(2)
_cell_volume 1363(3)
_computing_cell_refinement 'SAINT (Bruker, 2003)'
_computing_data_collection 'SMART (Bruker, 2003)'
_computing_data_reduction 'SAINT & SADABS (Bruker, 2003)'
_computing_molecular_graphics 'XP (Bruker, 1999)'
_computing_publication_material 'SHELXL, XCIF (Bruker, 1999)'
_computing_structure_refinement SHELXTL
_computing_structure_solution 'SHELXTL (Bruker, 2003)'
_diffrn_ambient_temperature 173(2)
_diffrn_measured_fraction_theta_full 0.993
_diffrn_measured_fraction_theta_max 0.977
_diffrn_measurement_device 'Bruker SMART'
_diffrn_measurement_method 'omega-scan, full sphere'
_diffrn_radiation_monochromator graphite
_diffrn_radiation_source 'fine-focus sealed tube'
_diffrn_radiation_type MoK\a
_diffrn_radiation_wavelength 0.71073
_diffrn_reflns_av_R_equivalents 0.0354
_diffrn_reflns_av_sigmaI/netI 0.0345
_diffrn_reflns_limit_h_max 15
_diffrn_reflns_limit_h_min -15
_diffrn_reflns_limit_k_max 13
_diffrn_reflns_limit_k_min -10
_diffrn_reflns_limit_l_max 17
_diffrn_reflns_limit_l_min -11
_diffrn_reflns_number 7558
_diffrn_reflns_theta_full 30.00
_diffrn_reflns_theta_max 30.55
_diffrn_reflns_theta_min 3.21
_diffrn_standards_decay_% 0
_diffrn_standards_interval_count 0
_diffrn_standards_interval_time 0
_diffrn_standards_number none
_exptl_absorpt_coefficient_mu 0.515
_exptl_absorpt_correction_T_max 0.9797
_exptl_absorpt_correction_T_min 0.9313
_exptl_absorpt_correction_type multi-scan
_exptl_absorpt_process_details '(SADABS; Bruker, 2003)'
_exptl_crystal_colour colorless
_exptl_crystal_density_diffrn 1.643
_exptl_crystal_density_method 'not measured'
_exptl_crystal_description block
_exptl_crystal_F_000 696
_exptl_crystal_size_max 0.14
_exptl_crystal_size_mid 0.12
_exptl_crystal_size_min 0.04
_refine_diff_density_max 0.400
_refine_diff_density_min -0.363
_refine_diff_density_rms 0.087
_refine_ls_extinction_method none
_refine_ls_goodness_of_fit_ref 1.045
_refine_ls_hydrogen_treatment mixed
_refine_ls_matrix_type full
_refine_ls_number_parameters 97
_refine_ls_number_reflns 2033
_refine_ls_number_restraints 0
_refine_ls_restrained_S_all 1.045
_refine_ls_R_factor_all 0.0513
_refine_ls_R_factor_gt 0.0413
_refine_ls_shift/su_max 0.001
_refine_ls_shift/su_mean 0.000
_refine_ls_structure_factor_coef Fsqd
_refine_ls_weighting_details 'calc w=1/[\s^2^(Fo^2^)+(0.0625P)^2^+0.4660P] where P=(Fo^2^+2Fc^2^)/3'
_refine_ls_weighting_scheme calc
_refine_ls_wR_factor_gt 0.1096
_refine_ls_wR_factor_ref 0.1184
_reflns_number_gt 1662
_reflns_number_total 2033
_reflns_threshold_expression >2sigma(I)
_cod_data_source_file cg800465esup8.cif
_cod_data_source_block H2TMP_ClO4
_cod_original_cell_volume 1363(2)
_cod_database_code 4508953

loop_
_symmetry_equiv_pos_as_xyz
'x, y, z'
'-x+1/2, -y, z+1/2'
'-x, y+1/2, -z+1/2'
'x+1/2, -y+1/2, -z'
'-x, -y, -z'
'x-1/2, y, -z-1/2'
'x, -y-1/2, z-1/2'
'-x-1/2, y-1/2, z'

loop_
_atom_site_label
_atom_site_type_symbol
_atom_site_fract_x
_atom_site_fract_y
_atom_site_fract_z
_atom_site_U_iso_or_equiv
_atom_site_adp_type
_atom_site_occupancy
_atom_site_symmetry_multiplicity
_atom_site_calc_flag
_atom_site_refinement_flags
Cl1 Cl 0.75848(3) 0.03494(4) 0.83772(3) 0.02640(15) Uani 1 1 d .
O1 O 0.74735(13) -0.03034(17) 0.93771(12) 0.0431(4) Uani 1 1 d .
O2 O 0.88073(12) 0.00728(14) 0.79746(10) 0.0364(3) Uani 1 1 d .
O3 O 0.67094(15) -0.01729(17) 0.76528(13) 0.0537(4) Uani 1 1 d .
O4 O 0.74363(15) 0.1788(2) 0.84907(16) 0.0595(5) Uani 1 1 d .
N1 N 1.05339(12) 0.99512(13) 0.40795(10) 0.0225(3) Uani 1 1 d .
H1 H 1.082(2) 0.993(2) 0.3500(19) 0.034(6) Uiso 1 1 d .
C1 C 0.92446(17) 0.75732(18) 0.60772(13) 0.0323(4) Uani 1 1 d .
H1A H 0.8831 0.7845 0.6729 0.048 Uiso 1 1 calc R
H1B H 0.9950 0.7000 0.6248 0.048 Uiso 1 1 calc R
H1C H 0.8678 0.7057 0.5632 0.048 Uiso 1 1 calc R
C2 C 1.05576(17) 0.74566(17) 0.39890(13) 0.0316(4) Uani 1 1 d .
H2A H 1.0941 0.7658 0.3309 0.047 Uiso 1 1 calc R
H2B H 0.9815 0.6920 0.3875 0.047 Uiso 1 1 calc R
H2C H 1.1126 0.6935 0.4428 0.047 Uiso 1 1 calc R
C3 C 0.96598(13) 0.88092(16) 0.55061(11) 0.0237(3) Uani 1 1 d .
C4 C 1.02408(13) 0.87567(16) 0.45272(11) 0.0232(3) Uani 1 1 d .

loop_
_atom_site_aniso_label
_atom_site_aniso_U_11
_atom_site_aniso_U_22
_atom_site_aniso_U_33
_atom_site_aniso_U_23
_atom_site_aniso_U_13
_atom_site_aniso_U_12
Cl1 0.0251(2) 0.0286(2) 0.0255(2) 0.00030(13) 0.00538(12) 0.00226(13)
O1 0.0433(8) 0.0566(10) 0.0293(7) 0.0102(6) 0.0139(5) 0.0046(6)
O2 0.0282(6) 0.0545(8) 0.0266(6) 0.0037(5) 0.0096(5) 0.0073(5)
O3 0.0388(8) 0.0759(12) 0.0463(9) -0.0097(7) -0.0118(7) -0.0032(7)
O4 0.0692(12) 0.0276(8) 0.0817(13) -0.0026(8) 0.0123(8) 0.0112(7)
N1 0.0207(6) 0.0304(7) 0.0166(5) -0.0007(5) -0.0004(4) 0.0000(5)
C1 0.0365(9) 0.0296(9) 0.0306(8) 0.0042(6) 0.0026(7) -0.0029(7)
C2 0.0370(9) 0.0289(9) 0.0290(8) -0.0054(6) 0.0014(6) 0.0033(7)
C3 0.0211(6) 0.0286(8) 0.0213(6) 0.0004(5) -0.0032(5) -0.0011(6)
C4 0.0201(6) 0.0282(8) 0.0215(6) -0.0020(5) -0.0029(5) 0.0001(5)

loop_
_atom_type_symbol
_atom_type_description
_atom_type_scat_dispersion_real
_atom_type_scat_dispersion_imag
_atom_type_scat_source
C C 0.0033 0.0016 'International Tables Vol C Tables 4.2.6.8 and 6.1.1.4'
H H 0.0000 0.0000 'International Tables Vol C Tables 4.2.6.8 and 6.1.1.4'
N N 0.0061 0.0033 'International Tables Vol C Tables 4.2.6.8 and 6.1.1.4'
O O 0.0106 0.0060 'International Tables Vol C Tables 4.2.6.8 and 6.1.1.4'
Cl Cl 0.1484 0.1585 'International Tables Vol C Tables 4.2.6.8 and 6.1.1.4'

loop_
_geom_angle_atom_site_label_1
_geom_angle_atom_site_label_2
_geom_angle_atom_site_label_3
_geom_angle
_geom_angle_site_symmetry_1
_geom_angle_site_symmetry_3
O3 Cl1 O4 110.07(11) . .
O3 Cl1 O1 110.89(12) . .
O4 Cl1 O1 110.06(11) . .
O3 Cl1 O2 109.00(11) . .
O4 Cl1 O2 108.88(9) . .
O1 Cl1 O2 107.89(9) . .
C4 N1 C3 125.88(15) . 5_776
C4 N1 H1 117.6(15) . .
C3 N1 H1 116.4(15) 5_776 .
C3 C1 H1A 109.5 . .
C3 C1 H1B 109.5 . .
H1A C1 H1B 109.5 . .
C3 C1 H1C 109.5 . .
H1A C1 H1C 109.5 . .
H1B C1 H1C 109.5 . .
C4 C2 H2A 109.5 . .
C4 C2 H2B 109.5 . .
H2A C2 H2B 109.5 . .
C4 C2 H2C 109.5 . .
H2A C2 H2C 109.5 . .
H2B C2 H2C 109.5 . .
N1 C3 C4 117.06(14) 5_776 .
N1 C3 C1 119.90(15) 5_776 .
C4 C3 C1 123.03(15) . .
N1 C4 C3 117.05(14) . .
N1 C4 C2 119.77(15) . .
C3 C4 C2 123.17(15) . .

loop_
_geom_bond_atom_site_label_1
_geom_bond_atom_site_label_2
_geom_bond_distance
_geom_bond_site_symmetry_2
Cl1 O3 1.4243(18) .
Cl1 O4 1.425(3) .
Cl1 O1 1.4268(18) .
Cl1 O2 1.4597(18) .
N1 C4 1.339(2) .
N1 C3 1.340(2) 5_776
N1 H1 0.80(2) .
C1 C3 1.482(2) .
C1 H1A 0.9800 .
C1 H1B 0.9800 .
C1 H1C 0.9800 .
C2 C4 1.486(2) .
C2 H2A 0.9800 .
C2 H2B 0.9800 .
C2 H2C 0.9800 .
C3 N1 1.340(2) 5_776
C3 C4 1.398(2) .
